data_4500092
loop_
_publ_author_name
'Lago, Ana Bel\'en'
'Carballo, Rosa'
'Garc\'ia-Mart\'inez, Emilia'
'V\'azquez-L\'opez, Ezequiel M.'

_publ_section_title
;
 Metal to Ligand Interactions and Hydrogen Bonding in the Design of
 Metallosupramolecular Compounds: Effect of pH and Aprotic Solvents on the
 Nature of Materials Based on Bis(4-pyridylthio)methane and Copper(II)
 Chloride
;
_journal_issue 1
_journal_name_full 'Crystal Growth &amp; Design'
_journal_page_first 59
_journal_paper_doi 10.1021/cg1004566
_journal_volume 11
_journal_year 2011
_chemical_formula_sum 'C17 H24 Cl2 Cu N4 O2 S2'
_chemical_formula_weight 514.96
_chemical_name_systematic
; 
 ? 
;
_space_group_IT_number 15
_symmetry_cell_setting monoclinic
_symmetry_space_group_name_Hall '-C 2yc'
_symmetry_space_group_name_H-M 'C 1 2/c 1'
_atom_sites_solution_hydrogens geom
_atom_sites_solution_primary direct
_atom_sites_solution_secondary difmap
_audit_creation_method SHELXL-97
_cell_angle_alpha 90.00
_cell_angle_beta 122.62(3)
_cell_angle_gamma 90.00
_cell_formula_units_Z 4
_cell_length_a 17.659(4)
_cell_length_b 13.109(3)
_cell_length_c 12.019(2)
_cell_measurement_reflns_used 5914
_cell_measurement_temperature 298(2)
_cell_measurement_theta_max 23.59
_cell_measurement_theta_min 3.36
_cell_volume 2343.4(12)
_computing_cell_refinement 'Bruker SMART'
_computing_data_collection 'Bruker SMART'
_computing_data_reduction 'Bruker SHELXTL'
_computing_molecular_graphics 'Bruker SHELXTL'
_computing_publication_material 'Bruker SHELXTL'
_computing_structure_refinement 'SHELXL-97 (Sheldrick, 1997)'
_computing_structure_solution 'SHELXS-97 (Sheldrick, 1990)'
_diffrn_ambient_temperature 298(2)
_diffrn_measured_fraction_theta_full 0.956
_diffrn_measured_fraction_theta_max 0.956
_diffrn_measurement_device_type 'CCD area detector'
_diffrn_measurement_method 'phi and omega scans'
_diffrn_radiation_monochromator graphite
_diffrn_radiation_source 'fine-focus sealed tube'
_diffrn_radiation_type MoK\a
_diffrn_radiation_wavelength 0.71073
_diffrn_reflns_av_R_equivalents 0.1055
_diffrn_reflns_av_sigmaI/netI 0.0834
_diffrn_reflns_limit_h_max 19
_diffrn_reflns_limit_h_min -19
_diffrn_reflns_limit_k_max 14
_diffrn_reflns_limit_k_min -14
_diffrn_reflns_limit_l_max 13
_diffrn_reflns_limit_l_min -13
_diffrn_reflns_number 5914
_diffrn_reflns_theta_full 23.59
_diffrn_reflns_theta_max 23.59
_diffrn_reflns_theta_min 3.36
_exptl_absorpt_coefficient_mu 1.358
_exptl_absorpt_correction_T_max 1.0000
_exptl_absorpt_correction_T_min 0.7574
_exptl_absorpt_correction_type multi-scan
_exptl_crystal_colour blue
_exptl_crystal_density_diffrn 1.460
_exptl_crystal_density_method 'not measured'
_exptl_crystal_description prism
_exptl_crystal_F_000 1060
_exptl_crystal_size_max 0.30
_exptl_crystal_size_mid 0.28
_exptl_crystal_size_min 0.19
_refine_diff_density_max 0.351
_refine_diff_density_min -0.371
_refine_diff_density_rms 0.076
_refine_ls_extinction_method none
_refine_ls_goodness_of_fit_ref 1.084
_refine_ls_hydrogen_treatment constr
_refine_ls_matrix_type full
_refine_ls_number_parameters 131
_refine_ls_number_reflns 1682
_refine_ls_number_restraints 18
_refine_ls_restrained_S_all 1.107
_refine_ls_R_factor_all 0.1129
_refine_ls_R_factor_gt 0.0658
_refine_ls_shift/su_max 0.000
_refine_ls_shift/su_mean 0.000
_refine_ls_structure_factor_coef Fsqd
_refine_ls_weighting_details 'calc w=1/[\s^2^(Fo^2^)+(0.0546P)^2^+7.3146P] where P=(Fo^2^+2Fc^2^)/3'
_refine_ls_weighting_scheme calc
_refine_ls_wR_factor_gt 0.1300
_refine_ls_wR_factor_ref 0.1452
_reflns_number_gt 1108
_reflns_number_total 1682
_reflns_threshold_expression >2sigma(I)
_cod_data_source_file cg1004566_si_002.cif
_cod_data_source_block 4dmf
_cod_depositor_comments
;
The following automatic conversions were performed:

'_symmetry_cell_setting' value 'Monoclinic' changed to 'monoclinic'
according to /home/saulius/struct/CIF-dictionaries/cif_core.dic
dictionary named 'cif_core.dic' version 2.4.1 from 2010-06-29.

Automatic conversion script
Id: cif_fix_values 1715 2011-07-08 13:25:40Z adriana 
;
_cod_original_cell_volume 2343.5(8)
_cod_original_sg_symbol_H-M C2/c
_cod_database_code 4500092

loop_
_symmetry_equiv_pos_as_xyz
'x, y, z'
'-x, y, -z+1/2'
'x+1/2, y+1/2, z'
'-x+1/2, y+1/2, -z+1/2'
'-x, -y, -z'
'x, -y, z-1/2'
'-x+1/2, -y+1/2, -z'
'x+1/2, -y+1/2, z-1/2'

loop_
_atom_site_label
_atom_site_type_symbol
_atom_site_fract_x
_atom_site_fract_y
_atom_site_fract_z
_atom_site_U_iso_or_equiv
_atom_site_adp_type
_atom_site_occupancy
_atom_site_symmetry_multiplicity
_atom_site_calc_flag
_atom_site_refinement_flags
Cu1 Cu 0.7500 0.7500 1.0000 0.0528(5) Uani 1 2 d S
S1 S 1.05733(14) 0.58333(15) 0.9014(2) 0.0484(6) Uani 1 1 d .
N1 N 0.8421(5) 0.7024(4) 0.9644(6) 0.0425(16) Uani 1 1 d .
C1 C 1.0000 0.5123(7) 0.7500 0.045(3) Uani 1 2 d S
H1A H 0.9564 0.4684 0.7516 0.055 Uiso 0.50 1 calc PR
H1B H 1.0436 0.4684 0.7484 0.055 Uiso 0.50 1 calc PR
C3 C 0.8801(6) 0.6113(5) 0.8294(8) 0.0426(19) Uani 1 1 d .
H3 H 0.8606 0.5727 0.7537 0.051 Uiso 1 1 calc R
C2 C 0.8189(5) 0.6503(5) 0.8564(7) 0.0427(18) Uani 1 1 d .
H2 H 0.7580 0.6393 0.7952 0.051 Uiso 1 1 calc R
C5 C 0.9948(6) 0.6874(5) 1.0278(7) 0.0463(19) Uani 1 1 d .
H5 H 1.0548 0.7031 1.0882 0.056 Uiso 1 1 calc R
C6 C 0.9288(6) 0.7201(5) 1.0479(7) 0.048(2) Uani 1 1 d .
H6 H 0.9463 0.7567 1.1244 0.058 Uiso 1 1 calc R
C4 C 0.9695(5) 0.6302(5) 0.9154(7) 0.0364(18) Uani 1 1 d .
O20 O 0.6255(7) 0.6089(7) 0.8151(12) 0.139(4) Uani 1 1 d .
N20 N 0.6306(8) 0.4433(8) 0.8532(15) 0.142(5) Uani 1 1 d U
C20 C 0.6255(12) 0.5359(13) 0.8696(18) 0.168(7) Uani 1 1 d U
H20 H 0.6207 0.5498 0.9415 0.202 Uiso 1 1 calc R
Cl2 Cl 0.79859(15) 0.63365(16) 1.1650(2) 0.0607(7) Uani 1 1 d .
C9 C 0.640(2) 0.3648(18) 0.935(3) 0.43(3) Uani 1 1 d U
H9A H 0.6771 0.3863 1.0255 0.642 Uiso 1 1 calc R
H9B H 0.6668 0.3072 0.9203 0.642 Uiso 1 1 calc R
H9C H 0.5816 0.3458 0.9171 0.642 Uiso 1 1 calc R
C10 C 0.637(2) 0.412(2) 0.757(3) 0.336(18) Uani 1 1 d U
H10A H 0.6142 0.4635 0.6903 0.503 Uiso 1 1 calc R
H10B H 0.6017 0.3508 0.7211 0.503 Uiso 1 1 calc R
H10C H 0.6984 0.3978 0.7891 0.503 Uiso 1 1 calc R

loop_
_atom_site_aniso_label
_atom_site_aniso_U_11
_atom_site_aniso_U_22
_atom_site_aniso_U_33
_atom_site_aniso_U_23
_atom_site_aniso_U_13
_atom_site_aniso_U_12
Cu1 0.0717(12) 0.0558(8) 0.0527(8) 0.0187(7) 0.0478(9) 0.0348(8)
S1 0.0414(15) 0.0554(12) 0.0625(13) 0.0037(10) 0.0373(12) 0.0021(9)
N1 0.051(5) 0.048(4) 0.036(3) 0.010(3) 0.029(4) 0.019(3)
C1 0.052(8) 0.026(5) 0.081(8) 0.000 0.051(7) 0.000
C3 0.047(6) 0.040(4) 0.055(5) -0.012(3) 0.037(5) -0.003(4)
C2 0.039(5) 0.052(5) 0.048(4) -0.004(4) 0.030(4) -0.001(4)
C5 0.046(6) 0.043(4) 0.052(5) 0.003(4) 0.027(4) 0.004(4)
C6 0.062(7) 0.046(5) 0.033(4) 0.006(3) 0.023(5) 0.020(4)
C4 0.045(6) 0.031(4) 0.047(4) 0.011(3) 0.034(4) 0.009(3)
O20 0.163(10) 0.077(6) 0.256(12) 0.015(6) 0.164(10) 0.006(6)
N20 0.108(9) 0.057(6) 0.229(14) -0.025(8) 0.069(9) -0.026(6)
C20 0.198(18) 0.100(12) 0.176(15) -0.044(11) 0.081(13) -0.053(12)
Cl2 0.0583(17) 0.0661(13) 0.0661(13) 0.0265(10) 0.0391(12) 0.0228(11)
C9 0.41(4) 0.16(2) 0.33(3) 0.12(2) -0.05(3) -0.12(2)
C10 0.39(3) 0.35(3) 0.48(4) -0.25(3) 0.38(3) -0.15(3)

loop_
_atom_type_symbol
_atom_type_description
_atom_type_scat_dispersion_real
_atom_type_scat_dispersion_imag
_atom_type_scat_source
C C 0.0033 0.0016 'International Tables Vol C Tables 4.2.6.8 and 6.1.1.4'
H H 0.0000 0.0000 'International Tables Vol C Tables 4.2.6.8 and 6.1.1.4'
N N 0.0061 0.0033 'International Tables Vol C Tables 4.2.6.8 and 6.1.1.4'
S S 0.1246 0.1234 'International Tables Vol C Tables 4.2.6.8 and 6.1.1.4'
O O 0.0106 0.0060 'International Tables Vol C Tables 4.2.6.8 and 6.1.1.4'
Cl Cl 0.1484 0.1585 'International Tables Vol C Tables 4.2.6.8 and 6.1.1.4'
Cu Cu 0.3201 1.2651 'International Tables Vol C Tables 4.2.6.8 and 6.1.1.4'

loop_
_geom_angle_atom_site_label_1
_geom_angle_atom_site_label_2
_geom_angle_atom_site_label_3
_geom_angle
_geom_angle_site_symmetry_1
_geom_angle_site_symmetry_3
N1 Cu1 N1 179.999(2) . 7_667
N1 Cu1 Cl2 90.54(16) . .
N1 Cu1 Cl2 89.46(16) 7_667 .
N1 Cu1 Cl2 89.46(16) . 7_667
N1 Cu1 Cl2 90.54(16) 7_667 7_667
Cl2 Cu1 Cl2 180.0 . 7_667
C4 S1 C1 103.5(3) . .
C2 N1 C6 117.1(6) . .
C2 N1 Cu1 121.1(6) . .
C6 N1 Cu1 121.8(5) . .
S1 C1 S1 117.4(5) . 2_756
C4 C3 C2 119.1(7) . .
N1 C2 C3 123.6(8) . .
C6 C5 C4 118.6(7) . .
N1 C6 C5 123.6(7) . .
C3 C4 C5 117.8(6) . .
C3 C4 S1 125.7(5) . .
C5 C4 S1 116.4(6) . .
C20 N20 C10 120(2) . .
C20 N20 C9 128(2) . .
C10 N20 C9 112(2) . .
O20 C20 N20 134(2) . .

loop_
_geom_bond_atom_site_label_1
_geom_bond_atom_site_label_2
_geom_bond_distance
_geom_bond_site_symmetry_2
Cu1 N1 1.992(6) .
Cu1 N1 1.992(6) 7_667
Cu1 Cl2 2.2718(19) .
Cu1 Cl2 2.2718(19) 7_667
S1 C4 1.759(7) .
S1 C1 1.793(5) .
N1 C2 1.321(8) .
N1 C6 1.323(10) .
C1 S1 1.793(5) 2_756
C3 C4 1.366(10) .
C3 C2 1.383(9) .
C5 C6 1.379(10) .
C5 C4 1.392(9) .
O20 C20 1.160(18) .
N20 C20 1.240(17) .
N20 C10 1.28(2) .
N20 C9 1.37(2) .
